data_7245753
loop_
_publ_author_name
'Bojarska, Joanna'
'Wolf, Wojciech M.'
'Fruzi\'nski, Andrzej'
'Kaczmarek, Krzysztof'
'Lesnikowski, Zbigniew J.'
'Kraj, Agata'
'Zielenkiewicz, Piotr'
'Madura, Izabela Dorota'
'Borowiecki, Pawe\/l'
'Remko, Milan'
'Breza, Martin'

_publ_section_title
;
 Supramolecular synthon hierarchy in cyclopropyl-containing
 peptide-derived compounds
;
_journal_name_full CrystEngComm
_journal_paper_doi 10.1039/D2CE01231F
_journal_year 2022
_chemical_formula_moiety 'C9 H13 N O5'
_chemical_formula_sum 'C9 H13 N O5'
_chemical_formula_weight 215.20
_chemical_name_systematic '2-(cyclopropylmethyl)-2-acetamidopropanedioic acid'
_space_group_crystal_system triclinic
_space_group_IT_number 2
_space_group_name_Hall '-P 1'
_space_group_name_H-M_alt 'P -1'
_atom_sites_solution_hydrogens geom
_audit_creation_date 2022-04-22
_audit_creation_method
;
Olex2 1.3-ac4
(compiled 2020.11.27 svn.r5f609507 for Rigaku Oxford Diffraction, GUI svn.r6214)
;
_audit_update_record
;
2022-08-28 deposited with the CCDC.	2022-11-04 downloaded from the CCDC.
;
_cell_angle_alpha 83.844(2)
_cell_angle_beta 73.807(2)
_cell_angle_gamma 69.194(3)
_cell_formula_units_Z 2
_cell_length_a 7.49868(19)
_cell_length_b 8.0934(2)
_cell_length_c 9.4854(2)
_cell_measurement_temperature 293(2)
_cell_measurement_theta_max 78.723
_cell_volume 516.76(2)
_computing_molecular_graphics 'Olex2 1.3-ac4 (Dolomanov et al., 2009)'
_computing_publication_material 'Olex2 1.3-ac4 (Dolomanov et al., 2009)'
_computing_structure_refinement 'XL  (Sheldrick, 2008)'
_diffrn_ambient_temperature 293(2)
_diffrn_measured_fraction_theta_full 0.998
_diffrn_measured_fraction_theta_max 0.931
_diffrn_radiation_type CuK\a
_diffrn_radiation_wavelength 1.54184
_diffrn_reflns_av_R_equivalents 0.0246
_diffrn_reflns_av_unetI/netI 0.0110
_diffrn_reflns_Laue_measured_fraction_full 0.998
_diffrn_reflns_Laue_measured_fraction_max 0.931
_diffrn_reflns_limit_h_max 9
_diffrn_reflns_limit_h_min -9
_diffrn_reflns_limit_k_max 9
_diffrn_reflns_limit_k_min -10
_diffrn_reflns_limit_l_max 11
_diffrn_reflns_limit_l_min -11
_diffrn_reflns_number 15293
_diffrn_reflns_point_group_measured_fraction_full 0.998
_diffrn_reflns_point_group_measured_fraction_max 0.931
_diffrn_reflns_theta_full 67.684
_diffrn_reflns_theta_max 78.723
_diffrn_reflns_theta_min 4.855
_exptl_absorpt_coefficient_mu 0.972
_exptl_absorpt_correction_type none
_exptl_crystal_colour white
_exptl_crystal_density_diffrn 1.383
_exptl_crystal_description needle
_exptl_crystal_F_000 228
_exptl_crystal_size_max 0.27
_exptl_crystal_size_mid 0.15
_exptl_crystal_size_min 0.10
_refine_diff_density_max 0.360
_refine_diff_density_min -0.185
_refine_diff_density_rms 0.039
_refine_ls_extinction_coef 0.0115(12)
_refine_ls_extinction_expression Fc^*^=kFc[1+0.001xFc^2^\l^3^/sin(2\q)]^-1/4^
_refine_ls_extinction_method 'SHELXL-2018/3 (Sheldrick 2018)'
_refine_ls_goodness_of_fit_ref 1.056
_refine_ls_hydrogen_treatment constr
_refine_ls_matrix_type full
_refine_ls_number_parameters 140
_refine_ls_number_reflns 2079
_refine_ls_number_restraints 0
_refine_ls_restrained_S_all 1.056
_refine_ls_R_factor_all 0.0286
_refine_ls_R_factor_gt 0.0282
_refine_ls_shift/su_max 0.001
_refine_ls_shift/su_mean 0.000
_refine_ls_structure_factor_coef Fsqd
_refine_ls_weighting_details 'w=1/[\s^2^(Fo^2^)+(0.0314P)^2^+0.2314P] where P=(Fo^2^+2Fc^2^)/3'
_refine_ls_weighting_scheme calc
_refine_ls_wR_factor_gt 0.0716
_refine_ls_wR_factor_ref 0.0719
_reflns_Friedel_coverage 0.000
_reflns_number_gt 2043
_reflns_number_total 2079
_reflns_threshold_expression 'I > 2\s(I)'
_cod_data_source_file d2ce01231f2.cif
_cod_data_source_block kk1
_cod_original_cell_volume 516.76(3)
_cod_database_code 7245753
_shelx_shelxl_version_number 2018/3
_shelx_space_group_comment
;
The symmetry employed for this shelxl refinement is uniquely defined
by the following loop, which should always be used as a source of
symmetry information in preference to the above space-group names.
They are only intended as comments.
;
_olex2_refinement_description
;
1. Fixed Uiso
 At 1.2 times of:
  All C(H) groups, All C(H,H) groups, All N(H) groups
 At 1.5 times of:
  All C(H,H,H) groups, All O(H) groups
2.a Ternary CH refined with riding coordinates:
 C5(H5A)
2.b Secondary CH2 refined with riding coordinates:
 C4(H4A,H4B), C6(H6A,H6B), C7(H7A,H7B)
2.c Aromatic/amide H refined with riding coordinates:
 N(H)
2.d Idealised Me refined as rotating group:
 C2(H2A,H2B,H2C)
2.e Idealised tetrahedral OH refined as rotating group:
 O3(H3), O5(H5)
;
_olex2_submission_special_instructions 'No special instructions were received'

loop_
_space_group_symop_operation_xyz
'x, y, z'
'-x, -y, -z'

loop_
_atom_site_label
_atom_site_type_symbol
_atom_site_fract_x
_atom_site_fract_y
_atom_site_fract_z
_atom_site_U_iso_or_equiv
_atom_site_adp_type
_atom_site_occupancy
_atom_site_site_symmetry_order
_atom_site_calc_flag
_atom_site_refinement_flags_posn
_atom_site_refinement_flags_adp
_atom_site_refinement_flags_occupancy
_atom_site_disorder_assembly
_atom_site_disorder_group
O4 O 0.57783(10) 0.78324(9) 0.50868(7) 0.01449(18) Uani 1 1 d . . . . .
O3 O 1.02664(10) 0.67385(10) 0.33245(8) 0.01475(18) Uani 1 1 d . . . . .
H3 H 1.136619 0.682015 0.299688 0.022 Uiso 1 1 calc R U . . .
O5 O 0.59884(11) 0.94986(9) 0.30353(8) 0.01487(18) Uani 1 1 d . . . . .
H5 H 0.540885 1.031798 0.361625 0.022 Uiso 1 1 calc R U . . .
O1 O 0.36835(10) 0.71403(10) 0.25905(8) 0.01600(18) Uani 1 1 d . . . . .
O2 O 1.06486(11) 0.60678(10) 0.10022(8) 0.01827(19) Uani 1 1 d . . . . .
N N 0.68749(12) 0.65956(11) 0.14145(9) 0.01169(19) Uani 1 1 d . . . . .
H H 0.774513 0.646411 0.058405 0.014 Uiso 1 1 calc R U . . .
C1 C 0.49848(15) 0.69811(13) 0.14170(11) 0.0127(2) Uani 1 1 d . . . . .
C3 C 0.75270(14) 0.63884(13) 0.27526(10) 0.0113(2) Uani 1 1 d . . . . .
C9 C 0.62963(14) 0.79880(13) 0.37618(11) 0.0115(2) Uani 1 1 d . . . . .
C8 C 0.96693(14) 0.63876(12) 0.22529(11) 0.0115(2) Uani 1 1 d . . . . .
C4 C 0.74832(15) 0.46481(13) 0.35742(11) 0.0132(2) Uani 1 1 d . . . . .
H4A H 0.785549 0.461210 0.448073 0.016 Uiso 1 1 calc R U . . .
H4B H 0.614277 0.463390 0.383019 0.016 Uiso 1 1 calc R U . . .
C5 C 0.88366(15) 0.30200(13) 0.27005(11) 0.0148(2) Uani 1 1 d . . . . .
H5A H 0.868728 0.297261 0.171310 0.018 Uiso 1 1 calc R U . . .
C2 C 0.45435(16) 0.72867(15) -0.00600(11) 0.0182(2) Uani 1 1 d . . . . .
H2A H 0.350935 0.684355 -0.004724 0.027 Uiso 1 1 calc R U . . .
H2B H 0.570990 0.668150 -0.079697 0.027 Uiso 1 1 calc R U . . .
H2C H 0.412954 0.853018 -0.027918 0.027 Uiso 1 1 calc R U . . .
C6 C 1.08907(16) 0.21057(14) 0.29028(13) 0.0210(2) Uani 1 1 d . . . . .
H6A H 1.193631 0.155307 0.205245 0.025 Uiso 1 1 calc R U . . .
H6B H 1.129504 0.261847 0.358607 0.025 Uiso 1 1 calc R U . . .
C7 C 0.93124(17) 0.12960(14) 0.35212(13) 0.0210(2) Uani 1 1 d . . . . .
H7A H 0.941119 0.025326 0.304455 0.025 Uiso 1 1 calc R U . . .
H7B H 0.877024 0.131813 0.457741 0.025 Uiso 1 1 calc R U . . .

loop_
_atom_site_aniso_label
_atom_site_aniso_U_11
_atom_site_aniso_U_22
_atom_site_aniso_U_33
_atom_site_aniso_U_23
_atom_site_aniso_U_13
_atom_site_aniso_U_12
O4 0.0146(4) 0.0152(4) 0.0121(4) -0.0025(3) -0.0008(3) -0.0044(3)
O3 0.0107(3) 0.0223(4) 0.0135(4) -0.0029(3) -0.0028(3) -0.0077(3)
O5 0.0174(4) 0.0113(3) 0.0137(4) -0.0024(3) -0.0019(3) -0.0032(3)
O1 0.0112(4) 0.0221(4) 0.0153(4) -0.0031(3) -0.0019(3) -0.0067(3)
O2 0.0136(4) 0.0284(4) 0.0141(4) -0.0062(3) 0.0006(3) -0.0102(3)
N 0.0104(4) 0.0153(4) 0.0096(4) -0.0016(3) -0.0015(3) -0.0050(3)
C1 0.0125(5) 0.0113(5) 0.0158(5) -0.0016(4) -0.0038(4) -0.0052(4)
C3 0.0096(4) 0.0137(5) 0.0105(5) -0.0021(4) -0.0020(4) -0.0037(4)
C9 0.0078(4) 0.0143(5) 0.0135(5) -0.0020(4) -0.0028(4) -0.0045(4)
C8 0.0104(5) 0.0102(5) 0.0138(5) -0.0010(3) -0.0027(4) -0.0033(4)
C4 0.0129(5) 0.0142(5) 0.0122(5) -0.0002(4) -0.0019(4) -0.0053(4)
C5 0.0158(5) 0.0139(5) 0.0150(5) -0.0017(4) -0.0043(4) -0.0047(4)
C2 0.0150(5) 0.0265(6) 0.0160(5) 0.0018(4) -0.0059(4) -0.0097(4)
C6 0.0146(5) 0.0177(5) 0.0282(6) -0.0022(4) -0.0046(4) -0.0028(4)
C7 0.0207(5) 0.0139(5) 0.0264(6) 0.0015(4) -0.0055(4) -0.0045(4)

loop_
_atom_type_symbol
_atom_type_description
_atom_type_scat_dispersion_real
_atom_type_scat_dispersion_imag
_atom_type_scat_source
C C 0.0181 0.0091 'International Tables Vol C Tables 4.2.6.8 and 6.1.1.4'
H H 0.0000 0.0000 'International Tables Vol C Tables 4.2.6.8 and 6.1.1.4'
N N 0.0311 0.0180 'International Tables Vol C Tables 4.2.6.8 and 6.1.1.4'
O O 0.0492 0.0322 'International Tables Vol C Tables 4.2.6.8 and 6.1.1.4'

loop_
_geom_angle_atom_site_label_1
_geom_angle_atom_site_label_2
_geom_angle_atom_site_label_3
_geom_angle
_geom_angle_site_symmetry_1
_geom_angle_site_symmetry_3
_geom_angle_publ_flag
C8 O3 H3 109.5 . . ?
C9 O5 H5 109.5 . . ?
C1 N H 118.5 . . ?
C1 N C3 123.05(8) . . ?
C3 N H 118.5 . . ?
O1 C1 N 120.74(9) . . ?
O1 C1 C2 122.99(9) . . ?
N C1 C2 116.21(9) . . ?
N C3 C9 110.62(8) . . ?
N C3 C8 105.51(8) . . ?
N C3 C4 112.41(8) . . ?
C9 C3 C8 107.48(7) . . ?
C9 C3 C4 110.90(8) . . ?
C4 C3 C8 109.66(8) . . ?
O4 C9 O5 125.20(9) . . ?
O4 C9 C3 122.19(9) . . ?
O5 C9 C3 112.50(8) . . ?
O3 C8 C3 112.70(8) . . ?
O2 C8 O3 125.59(9) . . ?
O2 C8 C3 121.70(9) . . ?
C3 C4 H4A 108.9 . . ?
C3 C4 H4B 108.9 . . ?
H4A C4 H4B 107.7 . . ?
C5 C4 C3 113.55(8) . . ?
C5 C4 H4A 108.9 . . ?
C5 C4 H4B 108.9 . . ?
C4 C5 H5A 116.1 . . ?
C4 C5 C6 119.74(9) . . ?
C6 C5 H5A 116.1 . . ?
C7 C5 C4 117.35(9) . . ?
C7 C5 H5A 116.1 . . ?
C7 C5 C6 59.86(7) . . ?
C1 C2 H2A 109.5 . . ?
C1 C2 H2B 109.5 . . ?
C1 C2 H2C 109.5 . . ?
H2A C2 H2B 109.5 . . ?
H2A C2 H2C 109.5 . . ?
H2B C2 H2C 109.5 . . ?
C5 C6 H6A 117.8 . . ?
C5 C6 H6B 117.8 . . ?
H6A C6 H6B 114.9 . . ?
C7 C6 C5 59.71(7) . . ?
C7 C6 H6A 117.8 . . ?
C7 C6 H6B 117.8 . . ?
C5 C7 C6 60.43(7) . . ?
C5 C7 H7A 117.7 . . ?
C5 C7 H7B 117.7 . . ?
C6 C7 H7A 117.7 . . ?
C6 C7 H7B 117.7 . . ?
H7A C7 H7B 114.8 . . ?

loop_
_geom_bond_atom_site_label_1
_geom_bond_atom_site_label_2
_geom_bond_distance
_geom_bond_site_symmetry_2
_geom_bond_publ_flag
O4 C9 1.2145(12) . ?
O3 H3 0.8200 . ?
O3 C8 1.3117(12) . ?
O5 H5 0.8200 . ?
O5 C9 1.3154(12) . ?
O1 C1 1.2423(13) . ?
O2 C8 1.2077(12) . ?
N H 0.8600 . ?
N C1 1.3380(13) . ?
N C3 1.4561(12) . ?
C1 C2 1.5032(14) . ?
C3 C9 1.5390(13) . ?
C3 C8 1.5427(13) . ?
C3 C4 1.5412(13) . ?
C4 H4A 0.9700 . ?
C4 H4B 0.9700 . ?
C4 C5 1.5061(14) . ?
C5 H5A 0.9800 . ?
C5 C6 1.5105(14) . ?
C5 C7 1.4995(15) . ?
C2 H2A 0.9600 . ?
C2 H2B 0.9600 . ?
C2 H2C 0.9600 . ?
C6 H6A 0.9700 . ?
C6 H6B 0.9700 . ?
C6 C7 1.5018(16) . ?
C7 H7A 0.9700 . ?
C7 H7B 0.9700 . ?

loop_
_geom_torsion_atom_site_label_1
_geom_torsion_atom_site_label_2
_geom_torsion_atom_site_label_3
_geom_torsion_atom_site_label_4
_geom_torsion
_geom_torsion_site_symmetry_1
_geom_torsion_site_symmetry_2
_geom_torsion_site_symmetry_3
_geom_torsion_site_symmetry_4
_geom_torsion_publ_flag
N C3 C9 O4 141.10(9) . . . . ?
N C3 C9 O5 -42.47(11) . . . . ?
N C3 C8 O3 160.91(8) . . . . ?
N C3 C8 O2 -20.01(12) . . . . ?
N C3 C4 C5 61.87(11) . . . . ?
C1 N C3 C9 -51.34(12) . . . . ?
C1 N C3 C8 -167.29(9) . . . . ?
C1 N C3 C4 73.24(11) . . . . ?
C3 N C1 O1 -1.78(15) . . . . ?
C3 N C1 C2 175.45(9) . . . . ?
C3 C4 C5 C6 94.95(11) . . . . ?
C3 C4 C5 C7 164.12(9) . . . . ?
C9 C3 C8 O3 42.83(11) . . . . ?
C9 C3 C8 O2 -138.08(10) . . . . ?
C9 C3 C4 C5 -173.71(8) . . . . ?
C8 C3 C9 O4 -104.19(10) . . . . ?
C8 C3 C9 O5 72.23(10) . . . . ?
C8 C3 C4 C5 -55.16(11) . . . . ?
C4 C3 C9 O4 15.66(13) . . . . ?
C4 C3 C9 O5 -167.91(8) . . . . ?
C4 C3 C8 O3 -77.82(10) . . . . ?
C4 C3 C8 O2 101.27(11) . . . . ?
C4 C5 C6 C7 106.26(11) . . . . ?
C4 C5 C7 C6 -110.22(10) . . . . ?
